data_4512434
loop_
_publ_author_name
'Danjo, Hiroshi'
'Nakagawa, Toshi'
'Katagiri, Kosuke'
'Kawahata, Masatoshi'
'Yoshigai, Seiki'
'Miyazawa, Toshifumi'
'Yamaguchi, Kentaro'

_publ_section_title
;
 Formation of Lanthanide(III)-Containing Metallosupramolecular Arrays
 Induced by Tris(spiroborate) Twin Bowl
;
_journal_issue 1
_journal_name_full 'Crystal Growth &amp; Design'
_journal_page_first 384
_journal_paper_doi 10.1021/cg5014686
_journal_volume 15
_journal_year 2015
_chemical_formula_sum 'C94 H96 B3 N10 O22 Y'
_chemical_formula_weight 1839.15
_chemical_name_systematic
; 
 ? 
;
_space_group_IT_number 2
_symmetry_cell_setting triclinic
_symmetry_space_group_name_Hall '-P 1'
_symmetry_space_group_name_H-M 'P -1'
_atom_sites_solution_hydrogens geom
_atom_sites_solution_primary direct
_atom_sites_solution_secondary difmap
_audit_creation_method SHELXL-97
_cell_angle_alpha 77.5620(10)
_cell_angle_beta 76.7080(10)
_cell_angle_gamma 65.6070(10)
_cell_formula_units_Z 2
_cell_length_a 15.0420(17)
_cell_length_b 15.2159(17)
_cell_length_c 23.798(3)
_cell_measurement_reflns_used 8796
_cell_measurement_temperature 150
_cell_measurement_theta_max 22.84
_cell_measurement_theta_min 2.46
_cell_volume 4783.0(10)
_computing_cell_refinement 'APEX2 (Bruker AXS, 2006)'
_computing_data_collection 'APEX2 (Bruker AXS, 2006)'
_computing_data_reduction 'SAINT (Bruker AXS, 2004)'
_computing_molecular_graphics 'XSHEL (Bruker AXS,2002)'
_computing_publication_material 'XCIF (Bruker AXS, 2001)'
_computing_structure_refinement 'SHELXL-97 (Sheldrick, 1997)'
_computing_structure_solution 'SHELXS-97 (Sheldrick, 1997)'
_diffrn_ambient_temperature 150
_diffrn_detector_area_resol_mean 8.333
_diffrn_measured_fraction_theta_full 0.991
_diffrn_measured_fraction_theta_max 0.898
_diffrn_measurement_device_type 'Bruker APEXII CCD area detector'
_diffrn_measurement_method 'phi and omega scans'
_diffrn_radiation_monochromator graphite
_diffrn_radiation_source 'sealed tube'
_diffrn_radiation_type MoK\a
_diffrn_radiation_wavelength 0.71073
_diffrn_reflns_av_R_equivalents 0.0349
_diffrn_reflns_av_sigmaI/netI 0.0650
_diffrn_reflns_limit_h_max 19
_diffrn_reflns_limit_h_min -19
_diffrn_reflns_limit_k_max 19
_diffrn_reflns_limit_k_min -19
_diffrn_reflns_limit_l_max 30
_diffrn_reflns_limit_l_min -29
_diffrn_reflns_number 47608
_diffrn_reflns_theta_full 25.50
_diffrn_reflns_theta_max 27.26
_diffrn_reflns_theta_min 1.62
_exptl_absorpt_coefficient_mu 0.685
_exptl_absorpt_correction_T_max 0.9347
_exptl_absorpt_correction_T_min 0.7713
_exptl_absorpt_correction_type empirical
_exptl_absorpt_process_details
;
SADABS Sheldrick 1996
;
_exptl_crystal_colour colorless
_exptl_crystal_density_diffrn 1.277
_exptl_crystal_density_method 'not measured'
_exptl_crystal_description prismatic
_exptl_crystal_F_000 1920
_exptl_crystal_size_max 0.40
_exptl_crystal_size_mid 0.30
_exptl_crystal_size_min 0.10
_platon_squeeze_details
;
;
_refine_diff_density_max 1.657
_refine_diff_density_min -0.854
_refine_diff_density_rms 0.067
_refine_ls_extinction_method none
_refine_ls_goodness_of_fit_ref 1.022
_refine_ls_hydrogen_treatment constr
_refine_ls_matrix_type full
_refine_ls_number_parameters 1175
_refine_ls_number_reflns 19286
_refine_ls_number_restraints 0
_refine_ls_restrained_S_all 1.022
_refine_ls_R_factor_all 0.1051
_refine_ls_R_factor_gt 0.0620
_refine_ls_shift/su_max 0.001
_refine_ls_shift/su_mean 0.000
_refine_ls_structure_factor_coef Fsqd
_refine_ls_weighting_details 'calc w=1/[\s^2^(Fo^2^)+(0.1102P)^2^+0.0000P] where P=(Fo^2^+2Fc^2^)/3'
_refine_ls_weighting_scheme calc
_refine_ls_wR_factor_gt 0.1723
_refine_ls_wR_factor_ref 0.1885
_reflns_number_gt 11494
_reflns_number_total 19286
_reflns_threshold_expression >2sigma(I)
_cod_data_source_file cg5014686_si_008.cif
_cod_data_source_block TB-Y-PyO
_cod_depositor_comments
;
The following automatic conversions were performed:

'_symmetry_cell_setting' value 'Triclinic' changed to 'triclinic'
according to
/home/saulius/struct/COD-crude-data--automatic-downloads/rss-feeds/ACS/lib/dictionaries/cif_core.dic
dictionary named 'cif_core.dic' version 2.4.2 from 2011-04-26.

Automatic conversion script
Id: cif_fix_values 2935 2014-11-11 08:27:57Z andrius 

 Adding full bibliography for 4512428--4512434.cif.
;
_cod_original_cell_volume 4783.0(9)
_cod_original_sg_symbol_H-M 'P-1   '
_cod_database_code 4512434

loop_
_symmetry_equiv_pos_as_xyz
'x, y, z'
'-x, -y, -z'

loop_
_atom_site_label
_atom_site_type_symbol
_atom_site_fract_x
_atom_site_fract_y
_atom_site_fract_z
_atom_site_U_iso_or_equiv
_atom_site_adp_type
_atom_site_occupancy
_atom_site_symmetry_multiplicity
_atom_site_calc_flag
_atom_site_refinement_flags
N2 N 0.1468(3) 0.1122(2) 0.20045(15) 0.0707(11) Uani 1 1 d G
C66 C 0.0614(3) 0.0977(3) 0.22939(16) 0.139(3) Uani 1 1 d G
H66 H 0.0257 0.1275 0.2633 0.166 Uiso 1 1 calc R
C67 C 0.0284(3) 0.0395(3) 0.2087(2) 0.109(2) Uani 1 1 d G
H67 H -0.0299 0.0297 0.2285 0.130 Uiso 1 1 calc R
C68 C 0.0808(4) -0.0041(3) 0.1592(2) 0.127(2) Uani 1 1 d G
H68 H 0.0582 -0.0438 0.1450 0.153 Uiso 1 1 calc R
C69 C 0.1661(4) 0.0104(3) 0.13021(16) 0.099(2) Uani 1 1 d G
H69 H 0.2019 -0.0195 0.0963 0.119 Uiso 1 1 calc R
C70 C 0.1991(3) 0.0685(3) 0.15086(15) 0.166(4) Uani 1 1 d G
H70 H 0.2574 0.0784 0.1311 0.199 Uiso 1 1 calc R
Y1 Y 0.30803(3) 0.13498(2) 0.266258(14) 0.03976(13) Uani 1 1 d .
O22 O 0.0190(4) 0.7985(4) 0.6576(2) 0.1215(15) Uani 1 1 d .
O14 O 0.1861(3) 0.1589(3) 0.21185(14) 0.0954(12) Uani 1 1 d .
O21 O 0.4156(2) 0.1910(3) 0.45017(14) 0.0783(9) Uani 1 1 d .
O20 O 0.1863(2) 0.2932(2) 0.26975(11) 0.0648(8) Uani 1 1 d .
O13 O 0.3941(2) 0.21853(19) 0.28835(12) 0.0596(8) Uani 1 1 d .
O12 O -0.0433(2) 0.7958(2) 0.39501(12) 0.0616(8) Uani 1 1 d .
O2 O 0.0242(2) 0.6173(2) 0.42228(11) 0.0622(8) Uani 1 1 d .
O18 O 0.4475(2) 0.02635(19) 0.30594(13) 0.0583(7) Uani 1 1 d .
O16 O 0.4026(2) 0.02042(19) 0.20209(11) 0.0585(8) Uani 1 1 d .
O15 O 0.3508(2) 0.22084(19) 0.17672(11) 0.0521(7) Uani 1 1 d .
O1 O 0.13179(19) 0.6973(2) 0.37988(10) 0.0515(7) Uani 1 1 d .
O10 O 0.15433(18) 0.67496(18) 0.08817(10) 0.0478(6) Uani 1 1 d .
O6 O 0.55477(18) 0.51654(18) 0.28441(10) 0.0486(6) Uani 1 1 d .
O8 O 0.20743(17) 0.81138(17) 0.07395(10) 0.0469(6) Uani 1 1 d .
O11 O 0.01772(18) 0.6970(2) 0.32042(10) 0.0462(6) Uani 1 1 d .
O17 O 0.25677(18) 0.00566(17) 0.30313(10) 0.0450(6) Uani 1 1 d .
O4 O 0.50127(17) 0.68575(18) 0.30593(10) 0.0456(6) Uani 1 1 d .
O19 O 0.24491(18) 0.14638(17) 0.36624(10) 0.0440(6) Uani 1 1 d .
O5 O 0.44736(17) 0.64773(16) 0.22950(9) 0.0421(6) Uani 1 1 d .
O9 O 0.11281(17) 0.76517(17) 0.16545(10) 0.0422(6) Uani 1 1 d .
O7 O 0.28876(17) 0.66771(16) 0.13298(10) 0.0416(6) Uani 1 1 d .
O3 O 0.39256(17) 0.60381(17) 0.33538(9) 0.0419(6) Uani 1 1 d .
C84 C 0.1679(4) 0.2152(4) 0.47298(19) 0.0788(15) Uani 1 1 d .
H84A H 0.2379 0.2024 0.4579 0.118 Uiso 1 1 calc R
H84B H 0.1584 0.2022 0.5156 0.118 Uiso 1 1 calc R
H84C H 0.1279 0.2834 0.4607 0.118 Uiso 1 1 calc R
C58 C -0.1852(3) 0.9564(3) 0.1874(2) 0.0613(12) Uani 1 1 d .
H58 H -0.1621 0.9182 0.1564 0.074 Uiso 1 1 calc R
N6 N 0.5608(2) -0.0360(2) 0.36646(17) 0.0565(9) Uani 1 1 d .
C20 C 0.3090(2) 0.6780(2) 0.42367(14) 0.0352(8) Uani 1 1 d .
N9 N 0.4994(2) 0.2909(2) 0.41313(14) 0.0532(8) Uani 1 1 d .
C19 C 0.2988(2) 0.7548(2) 0.45498(14) 0.0340(8) Uani 1 1 d .
N7 N 0.1377(2) 0.1521(2) 0.45029(12) 0.0471(8) Uani 1 1 d .
N4 N 0.5445(2) -0.0793(2) 0.15584(13) 0.0469(8) Uani 1 1 d .
N5 N 0.2069(2) -0.11179(19) 0.29613(12) 0.0378(7) Uani 1 1 d .
C92 C 0.0976(9) 0.7238(6) 0.6525(4) 0.159(5) Uani 1 1 d .
H92 H 0.1327 0.7149 0.6142 0.191 Uiso 1 1 calc R
C73 C 0.2523(5) 0.4396(4) 0.0776(2) 0.120(3) Uani 1 1 d .
H73A H 0.1865 0.4372 0.0900 0.180 Uiso 1 1 calc R
H73B H 0.2713 0.4387 0.0355 0.180 Uiso 1 1 calc R
H73C H 0.2513 0.4995 0.0873 0.180 Uiso 1 1 calc R
C87 C 0.0803(5) 0.4911(4) 0.2407(2) 0.122(3) Uani 1 1 d .
H87A H 0.1503 0.4635 0.2237 0.183 Uiso 1 1 calc R
H87B H 0.0634 0.5574 0.2484 0.183 Uiso 1 1 calc R
H87C H 0.0396 0.4930 0.2133 0.183 Uiso 1 1 calc R
C63 C 0.2824(5) 0.5090(4) 0.2910(4) 0.108(2) Uani 1 1 d .
H63 H 0.2531 0.5774 0.2918 0.130 Uiso 1 1 calc R
N10 N 0.1346(4) 0.6595(5) 0.6933(3) 0.122(2) Uani 1 1 d .
C62 C 0.3379(6) 0.4711(4) 0.2408(3) 0.107(2) Uani 1 1 d .
H62 H 0.3484 0.5132 0.2065 0.128 Uiso 1 1 calc R
C56 C -0.2905(5) 1.1075(4) 0.2243(3) 0.102(2) Uani 1 1 d .
H56 H -0.3395 1.1714 0.2191 0.122 Uiso 1 1 calc R
C90 C 0.5500(4) 0.2468(5) 0.3620(2) 0.0964(18) Uani 1 1 d .
H90A H 0.6209 0.2151 0.3639 0.145 Uiso 1 1 calc R
H90B H 0.5390 0.2967 0.3277 0.145 Uiso 1 1 calc R
H90C H 0.5249 0.1981 0.3591 0.145 Uiso 1 1 calc R
C55 C -0.2545(4) 1.0711(4) 0.2754(3) 0.0927(19) Uani 1 1 d .
H55 H -0.2790 1.1111 0.3056 0.111 Uiso 1 1 calc R
C91 C 0.5294(4) 0.3656(4) 0.4226(2) 0.0897(16) Uani 1 1 d .
H91A H 0.4961 0.3869 0.4607 0.135 Uiso 1 1 calc R
H91B H 0.5111 0.4213 0.3919 0.135 Uiso 1 1 calc R
H91C H 0.6012 0.3388 0.4216 0.135 Uiso 1 1 calc R
C81 C 0.6271(3) -0.1092(3) 0.3293(3) 0.0889(18) Uani 1 1 d .
H81A H 0.5892 -0.1198 0.3048 0.133 Uiso 1 1 calc R
H81B H 0.6593 -0.1704 0.3536 0.133 Uiso 1 1 calc R
H81C H 0.6775 -0.0868 0.3045 0.133 Uiso 1 1 calc R
C72 C 0.4276(4) 0.3384(4) 0.0922(2) 0.0882(18) Uani 1 1 d .
H72A H 0.4672 0.2797 0.1156 0.132 Uiso 1 1 calc R
H72B H 0.4373 0.3949 0.0991 0.132 Uiso 1 1 calc R
H72C H 0.4484 0.3307 0.0508 0.132 Uiso 1 1 calc R
C57 C -0.2549(4) 1.0504(3) 0.1795(2) 0.0806(15) Uani 1 1 d .
H57 H -0.2786 1.0760 0.1434 0.097 Uiso 1 1 calc R
C82 C 0.5900(3) -0.0348(4) 0.4193(2) 0.0818(15) Uani 1 1 d .
H82A H 0.5412 0.0212 0.4380 0.123 Uiso 1 1 calc R
H82B H 0.6548 -0.0296 0.4104 0.123 Uiso 1 1 calc R
H82C H 0.5942 -0.0951 0.4456 0.123 Uiso 1 1 calc R
C26 C 0.6925(4) 0.3169(3) 0.06511(19) 0.0803(16) Uani 1 1 d .
H26 H 0.7318 0.2581 0.0490 0.096 Uiso 1 1 calc R
C64 C 0.2703(4) 0.4430(4) 0.3412(3) 0.0801(15) Uani 1 1 d .
H64 H 0.2346 0.4667 0.3769 0.096 Uiso 1 1 calc R
C61 C 0.3785(4) 0.3710(4) 0.2406(2) 0.0796(15) Uani 1 1 d .
H61 H 0.4193 0.3443 0.2066 0.096 Uiso 1 1 calc R
C76 C 0.5111(3) -0.1601(3) 0.1714(2) 0.0714(13) Uani 1 1 d .
H76A H 0.4857 -0.1665 0.2132 0.107 Uiso 1 1 calc R
H76B H 0.5666 -0.2205 0.1621 0.107 Uiso 1 1 calc R
H76C H 0.4585 -0.1474 0.1493 0.107 Uiso 1 1 calc R
C25 C 0.6899(4) 0.3215(3) 0.12337(19) 0.0741(14) Uani 1 1 d .
H25 H 0.7292 0.2660 0.1465 0.089 Uiso 1 1 calc R
C75 C 0.6421(3) -0.0938(3) 0.1213(2) 0.0694(13) Uani 1 1 d .
H75A H 0.6536 -0.0333 0.1149 0.104 Uiso 1 1 calc R
H75B H 0.6452 -0.1120 0.0836 0.104 Uiso 1 1 calc R
H75C H 0.6928 -0.1458 0.1421 0.104 Uiso 1 1 calc R
C79 C 0.1249(3) -0.0837(3) 0.3445(2) 0.0694(14) Uani 1 1 d .
H79A H 0.1473 -0.1206 0.3812 0.104 Uiso 1 1 calc R
H79B H 0.0702 -0.0980 0.3385 0.104 Uiso 1 1 calc R
H79C H 0.1025 -0.0139 0.3461 0.104 Uiso 1 1 calc R
C53 C -0.1476(3) 0.9390(4) 0.3395(2) 0.0649(13) Uani 1 1 d .
H53 H -0.1690 0.9786 0.3697 0.078 Uiso 1 1 calc R
C88 C -0.0161(3) 0.4824(3) 0.3380(2) 0.0664(12) Uani 1 1 d .
H88A H -0.0236 0.4362 0.3727 0.100 Uiso 1 1 calc R
H88B H -0.0781 0.5137 0.3220 0.100 Uiso 1 1 calc R
H88C H 0.0002 0.5321 0.3487 0.100 Uiso 1 1 calc R
C65 C 0.3085(3) 0.3479(3) 0.3385(2) 0.0659(12) Uani 1 1 d .
H65 H 0.2997 0.3042 0.3723 0.079 Uiso 1 1 calc R
C6 C 0.3175(4) 0.3954(3) 0.5922(2) 0.0656(13) Uani 1 1 d .
H6 H 0.3333 0.3457 0.6245 0.079 Uiso 1 1 calc R
C46 C -0.2368(3) 0.6236(3) 0.18161(19) 0.0609(11) Uani 1 1 d .
H46 H -0.2797 0.5951 0.1768 0.073 Uiso 1 1 calc R
C54 C -0.1820(3) 0.9760(3) 0.2857(2) 0.0638(13) Uani 1 1 d .
C71 C 0.2955(4) 0.2927(3) 0.14886(17) 0.0569(11) Uani 1 1 d .
H71 H 0.2267 0.3055 0.1570 0.068 Uiso 1 1 calc R
C36 C 0.6132(3) 0.8294(3) -0.01547(18) 0.0590(11) Uani 1 1 d .
H36 H 0.6488 0.8642 -0.0421 0.071 Uiso 1 1 calc R
C7 C 0.3778(3) 0.4493(3) 0.56932(19) 0.0623(12) Uani 1 1 d .
H7 H 0.4342 0.4362 0.5862 0.075 Uiso 1 1 calc R
C5 C 0.2364(3) 0.4145(3) 0.56807(17) 0.0575(12) Uani 1 1 d .
H5 H 0.1969 0.3769 0.5835 0.069 Uiso 1 1 calc R
C16 C 0.2776(3) 0.9048(3) 0.51422(18) 0.0606(12) Uani 1 1 d .
H16 H 0.2707 0.9553 0.5345 0.073 Uiso 1 1 calc R
C89 C 0.4391(3) 0.2583(3) 0.45301(19) 0.0603(11) Uani 1 1 d .
H89 H 0.4114 0.2895 0.4870 0.072 Uiso 1 1 calc R
C37 C 0.6646(3) 0.7423(3) 0.01858(17) 0.0572(11) Uani 1 1 d .
H37 H 0.7344 0.7190 0.0157 0.069 Uiso 1 1 calc R
C27 C 0.6372(3) 0.3988(3) 0.03071(18) 0.0617(12) Uani 1 1 d .
H27 H 0.6404 0.3964 -0.0093 0.074 Uiso 1 1 calc R
C47 C -0.2599(3) 0.6736(3) 0.22778(18) 0.0562(11) Uani 1 1 d .
H47 H -0.3181 0.6785 0.2552 0.067 Uiso 1 1 calc R
N3 N 0.3257(3) 0.3530(2) 0.10851(15) 0.0724(12) Uani 1 1 d .
C35 C 0.5145(3) 0.8635(3) -0.01047(17) 0.0544(10) Uani 1 1 d .
H35 H 0.4813 0.9238 -0.0325 0.065 Uiso 1 1 calc R
C24 C 0.6299(3) 0.4073(3) 0.14875(16) 0.0548(11) Uani 1 1 d .
C52 C -0.0828(3) 0.8452(3) 0.34707(17) 0.0527(11) Uani 1 1 d .
C23 C 0.6281(3) 0.4124(3) 0.20794(16) 0.0540(11) Uani 1 1 d .
H23 H 0.6693 0.3587 0.2312 0.065 Uiso 1 1 calc R
C17 C 0.2170(3) 0.8514(3) 0.53448(17) 0.0541(10) Uani 1 1 d .
H17 H 0.1684 0.8661 0.5682 0.065 Uiso 1 1 calc R
C3 C 0.1231(3) 0.5106(3) 0.49650(15) 0.0515(10) Uani 1 1 d .
H3 H 0.0809 0.4759 0.5122 0.062 Uiso 1 1 calc R
C45 C -0.1524(3) 0.6144(3) 0.14228(17) 0.0527(10) Uani 1 1 d .
H45 H -0.1375 0.5795 0.1105 0.063 Uiso 1 1 calc R
C80 C 0.4772(3) 0.0266(3) 0.3512(2) 0.0541(11) Uani 1 1 d .
H80 H 0.4364 0.0752 0.3754 0.065 Uiso 1 1 calc R
C86 C 0.1173(3) 0.3387(3) 0.30464(17) 0.0476(9) Uani 1 1 d .
H86 H 0.1029 0.3041 0.3415 0.057 Uiso 1 1 calc R
C2 C 0.1034(3) 0.5812(3) 0.45101(15) 0.0514(11) Uani 1 1 d .
C15 C 0.3463(3) 0.8842(3) 0.46541(17) 0.0508(10) Uani 1 1 d .
H15 H 0.3867 0.9211 0.4520 0.061 Uiso 1 1 calc R
C74 C 0.4867(3) 0.0034(3) 0.17426(16) 0.0501(10) Uani 1 1 d .
H74 H 0.5108 0.0543 0.1657 0.060 Uiso 1 1 calc R
C59 C -0.1482(3) 0.9168(3) 0.23932(18) 0.0501(10) Uani 1 1 d .
C48 C -0.2002(3) 0.7165(3) 0.23499(17) 0.0496(10) Uani 1 1 d .
H48 H -0.2183 0.7518 0.2670 0.060 Uiso 1 1 calc R
C28 C 0.5779(3) 0.4831(3) 0.05415(15) 0.0488(10) Uani 1 1 d .
H28 H 0.5406 0.5382 0.0299 0.059 Uiso 1 1 calc R
C8 C 0.3548(3) 0.5203(3) 0.52291(17) 0.0495(10) Uani 1 1 d .
H8 H 0.3963 0.5559 0.5077 0.059 Uiso 1 1 calc R
C4 C 0.2094(3) 0.4893(3) 0.52052(15) 0.0483(10) Uani 1 1 d .
C38 C 0.6125(3) 0.6917(3) 0.05597(15) 0.0463(9) Uani 1 1 d .
H38 H 0.6473 0.6332 0.0789 0.056 Uiso 1 1 calc R
C43 C 0.0036(3) 0.6429(3) 0.10899(15) 0.0456(9) Uani 1 1 d .
H43 H 0.0203 0.6089 0.0765 0.055 Uiso 1 1 calc R
C29 C 0.5711(3) 0.4901(2) 0.11307(14) 0.0432(9) Uani 1 1 d .
C44 C -0.0871(3) 0.6558(3) 0.14804(16) 0.0435(9) Uani 1 1 d .
C33 C 0.3540(3) 0.8461(3) 0.02957(15) 0.0439(9) Uani 1 1 d .
H33 H 0.3194 0.9048 0.0067 0.053 Uiso 1 1 calc R
C22 C 0.5665(3) 0.4951(3) 0.23045(15) 0.0443(9) Uani 1 1 d .
C9 C 0.2718(3) 0.5426(2) 0.49676(15) 0.0424(9) Uani 1 1 d .
C78 C 0.2199(3) -0.1922(3) 0.26685(16) 0.0441(9) Uani 1 1 d .
H78A H 0.2791 -0.2048 0.2371 0.066 Uiso 1 1 calc R
H78B H 0.1619 -0.1751 0.2484 0.066 Uiso 1 1 calc R
H78C H 0.2273 -0.2508 0.2954 0.066 Uiso 1 1 calc R
C83 C 0.1808(3) 0.1219(3) 0.39918(15) 0.0453(9) Uani 1 1 d .
H83 H 0.1607 0.0782 0.3871 0.054 Uiso 1 1 calc R
C18 C 0.2279(3) 0.7777(3) 0.50553(15) 0.0430(9) Uani 1 1 d .
H18 H 0.1870 0.7415 0.5198 0.052 Uiso 1 1 calc R
C1 C 0.1672(3) 0.6322(3) 0.42603(14) 0.0432(9) Uani 1 1 d .
C51 C -0.0468(3) 0.7859(3) 0.30185(15) 0.0416(9) Uani 1 1 d .
C34 C 0.4578(3) 0.8122(2) 0.02681(15) 0.0430(9) Uani 1 1 d .
C42 C 0.0651(3) 0.6797(3) 0.11912(15) 0.0410(8) Uani 1 1 d .
N1 N 0.3601(3) 0.3126(2) 0.28799(15) 0.0595(9) Uani 1 1 d .
C13 C 0.4311(2) 0.7894(2) 0.38258(15) 0.0392(8) Uani 1 1 d .
H13 H 0.4726 0.8251 0.3685 0.047 Uiso 1 1 calc R
C21 C 0.5039(2) 0.5765(2) 0.19558(15) 0.0397(8) Uani 1 1 d .
C32 C 0.3055(3) 0.7928(2) 0.06560(15) 0.0403(8) Uani 1 1 d .
C10 C 0.2483(3) 0.6173(2) 0.44761(14) 0.0370(8) Uani 1 1 d .
C39 C 0.5085(3) 0.7238(2) 0.06143(14) 0.0390(8) Uani 1 1 d .
C77 C 0.2662(3) -0.0658(2) 0.28082(14) 0.0375(8) Uani 1 1 d .
H77 H 0.3205 -0.0877 0.2506 0.045 Uiso 1 1 calc R
N8 N 0.0621(2) 0.4312(2) 0.29487(14) 0.0567(9) Uani 1 1 d .
C30 C 0.5082(2) 0.5788(2) 0.13804(14) 0.0375(8) Uani 1 1 d .
C49 C -0.1113(3) 0.7093(2) 0.19550(15) 0.0390(8) Uani 1 1 d .
C14 C 0.3593(3) 0.8097(2) 0.43427(15) 0.0384(8) Uani 1 1 d .
C60 C -0.0775(2) 0.8172(3) 0.24896(15) 0.0394(8) Uani 1 1 d .
C12 C 0.4379(2) 0.7187(3) 0.35451(14) 0.0383(8) Uani 1 1 d .
C40 C 0.4539(3) 0.6693(2) 0.10075(14) 0.0368(8) Uani 1 1 d .
C31 C 0.3548(2) 0.7058(2) 0.10153(13) 0.0360(8) Uani 1 1 d .
C50 C -0.0473(2) 0.7528(2) 0.20316(14) 0.0363(8) Uani 1 1 d .
C11 C 0.3744(2) 0.6658(2) 0.37349(14) 0.0351(8) Uani 1 1 d .
C41 C 0.0405(2) 0.7344(2) 0.16545(14) 0.0358(8) Uani 1 1 d .
B1 B 0.0328(4) 0.7003(4) 0.37887(18) 0.0552(13) Uani 1 1 d .
B3 B 0.1909(3) 0.7292(3) 0.11588(18) 0.0447(11) Uani 1 1 d .
B2 B 0.4742(3) 0.6139(3) 0.28854(17) 0.0416(10) Uani 1 1 d .
C93 C 0.2231(5) 0.5881(6) 0.6770(4) 0.151(3) Uani 1 1 d .
H93A H 0.2180 0.5599 0.6451 0.227 Uiso 1 1 calc R
H93B H 0.2411 0.5372 0.7102 0.227 Uiso 1 1 calc R
H93C H 0.2740 0.6159 0.6639 0.227 Uiso 1 1 calc R
C94 C 0.0852(8) 0.6555(9) 0.7579(4) 0.243(7) Uani 1 1 d .
H94A H 0.1143 0.6820 0.7796 0.365 Uiso 1 1 calc R
H94B H 0.0961 0.5878 0.7746 0.365 Uiso 1 1 calc R
H94C H 0.0141 0.6942 0.7605 0.365 Uiso 1 1 calc R
C85 C 0.0571(3) 0.1258(4) 0.48451(19) 0.0748(14) Uani 1 1 d .
H85A H 0.0411 0.0878 0.4628 0.112 Uiso 1 1 calc R
H85B H -0.0011 0.1851 0.4925 0.112 Uiso 1 1 calc R
H85C H 0.0767 0.0868 0.5214 0.112 Uiso 1 1 calc R

loop_
_atom_site_aniso_label
_atom_site_aniso_U_11
_atom_site_aniso_U_22
_atom_site_aniso_U_33
_atom_site_aniso_U_23
_atom_site_aniso_U_13
_atom_site_aniso_U_12
N2 0.092(3) 0.041(2) 0.073(3) -0.0082(19) -0.012(2) -0.020(2)
C66 0.107(5) 0.109(5) 0.190(8) 0.043(5) -0.038(5) -0.055(4)
C67 0.083(4) 0.102(5) 0.169(7) -0.042(4) 0.005(4) -0.065(4)
C68 0.131(6) 0.148(7) 0.133(6) -0.020(5) -0.036(5) -0.074(6)
C69 0.121(5) 0.081(4) 0.066(3) -0.035(3) -0.012(3) 0.002(4)
C70 0.274(11) 0.090(5) 0.112(6) -0.006(4) -0.107(7) -0.012(6)
Y1 0.0524(2) 0.0358(2) 0.0342(2) -0.01392(14) 0.01462(15) -0.02665(17)
O22 0.112(3) 0.136(4) 0.128(4) -0.048(3) 0.014(3) -0.061(3)
O14 0.131(3) 0.139(3) 0.072(2) 0.017(2) -0.033(2) -0.112(3)
O21 0.085(2) 0.088(2) 0.071(2) -0.0115(18) 0.0057(17) -0.051(2)
O20 0.073(2) 0.0578(18) 0.0402(15) -0.0137(13) 0.0100(14) -0.0087(15)
O13 0.088(2) 0.0497(17) 0.0556(17) -0.0158(13) 0.0062(15) -0.0455(16)
O12 0.0669(19) 0.099(2) 0.0397(16) -0.0374(16) 0.0210(14) -0.0540(18)
O2 0.081(2) 0.104(2) 0.0331(14) -0.0077(15) 0.0040(14) -0.0749(19)
O18 0.0571(18) 0.0494(17) 0.0635(19) -0.0212(14) 0.0115(15) -0.0199(14)
O16 0.0727(19) 0.0511(16) 0.0513(16) -0.0269(13) 0.0319(14) -0.0355(15)
O15 0.0724(19) 0.0464(16) 0.0384(14) -0.0090(13) 0.0159(13) -0.0349(15)
O1 0.0631(17) 0.0826(19) 0.0293(13) -0.0057(13) 0.0043(12) -0.0551(16)
O10 0.0468(15) 0.0536(16) 0.0400(14) -0.0204(12) 0.0144(12) -0.0205(13)
O6 0.0518(16) 0.0494(15) 0.0288(13) -0.0032(11) 0.0060(11) -0.0113(13)
O8 0.0404(15) 0.0419(14) 0.0456(15) -0.0027(12) 0.0063(12) -0.0116(12)
O11 0.0504(15) 0.0658(18) 0.0323(13) -0.0152(12) 0.0059(11) -0.0345(14)
O17 0.0597(16) 0.0430(14) 0.0400(14) -0.0148(11) 0.0140(12) -0.0342(13)
O4 0.0431(14) 0.0558(16) 0.0356(13) -0.0084(12) 0.0151(11) -0.0266(12)
O19 0.0537(15) 0.0433(14) 0.0343(13) -0.0117(11) 0.0135(11) -0.0254(12)
O5 0.0420(14) 0.0409(14) 0.0289(13) -0.0090(10) 0.0120(10) -0.0086(11)
O9 0.0383(14) 0.0470(14) 0.0417(14) -0.0179(11) 0.0138(11) -0.0214(12)
O7 0.0384(14) 0.0365(13) 0.0379(13) -0.0026(11) 0.0124(11) -0.0133(11)
O3 0.0502(15) 0.0477(14) 0.0282(12) -0.0113(11) 0.0124(11) -0.0258(12)
C84 0.100(4) 0.113(4) 0.052(3) -0.039(3) 0.025(3) -0.074(3)
C58 0.059(3) 0.044(2) 0.069(3) -0.014(2) 0.014(2) -0.017(2)
N6 0.037(2) 0.049(2) 0.076(3) -0.0045(18) 0.0068(18) -0.0199(17)
C20 0.0355(19) 0.0370(19) 0.0307(18) -0.0033(15) 0.0032(15) -0.0165(15)
N9 0.051(2) 0.0488(19) 0.054(2) -0.0097(16) 0.0019(16) -0.0171(16)
C19 0.0374(19) 0.0349(18) 0.0304(18) -0.0065(14) 0.0030(15) -0.0178(15)
N7 0.0487(19) 0.063(2) 0.0332(16) -0.0155(15) 0.0108(14) -0.0294(16)
N4 0.0489(19) 0.0472(19) 0.0413(18) -0.0130(15) 0.0020(14) -0.0166(15)
N5 0.0391(17) 0.0351(16) 0.0410(17) -0.0100(13) 0.0057(13) -0.0197(13)
C92 0.236(11) 0.077(5) 0.120(6) -0.027(4) 0.111(7) -0.082(6)
C73 0.164(6) 0.054(3) 0.072(4) 0.013(3) 0.032(4) -0.009(4)
C87 0.137(6) 0.082(4) 0.075(4) 0.008(3) 0.014(4) 0.003(4)
C63 0.130(5) 0.056(3) 0.161(7) -0.032(4) -0.033(5) -0.043(4)
N10 0.088(4) 0.142(6) 0.138(6) -0.067(5) -0.003(4) -0.031(4)
C62 0.191(7) 0.083(4) 0.096(4) 0.017(4) -0.044(5) -0.104(5)
C56 0.099(4) 0.039(3) 0.131(6) -0.020(3) 0.031(4) -0.013(3)
C90 0.086(4) 0.132(5) 0.087(4) -0.052(4) 0.032(3) -0.063(4)
C55 0.096(4) 0.052(3) 0.116(5) -0.044(3) 0.048(4) -0.032(3)
C91 0.090(4) 0.081(4) 0.094(4) -0.028(3) 0.015(3) -0.037(3)
C81 0.039(2) 0.060(3) 0.163(5) -0.045(3) 0.027(3) -0.021(2)
C72 0.133(5) 0.084(4) 0.059(3) -0.024(3) 0.041(3) -0.075(4)
C57 0.078(3) 0.052(3) 0.089(4) -0.007(3) 0.011(3) -0.016(3)
C82 0.056(3) 0.087(4) 0.088(4) 0.015(3) -0.004(3) -0.029(3)
C26 0.100(4) 0.050(3) 0.050(3) -0.016(2) 0.011(3) 0.005(3)
C64 0.087(4) 0.063(3) 0.098(4) -0.040(3) -0.011(3) -0.024(3)
C61 0.122(4) 0.078(3) 0.056(3) 0.000(3) 0.001(3) -0.068(3)
C76 0.075(3) 0.044(2) 0.089(3) -0.027(2) 0.008(3) -0.019(2)
C25 0.090(4) 0.041(2) 0.054(3) -0.005(2) 0.008(2) 0.001(2)
C75 0.053(3) 0.065(3) 0.071(3) -0.008(2) 0.007(2) -0.013(2)
C79 0.061(3) 0.068(3) 0.089(3) -0.042(3) 0.035(2) -0.044(2)
C53 0.064(3) 0.078(3) 0.065(3) -0.046(3) 0.040(2) -0.048(3)
C88 0.055(3) 0.057(3) 0.080(3) -0.027(2) 0.011(2) -0.017(2)
C65 0.079(3) 0.075(3) 0.057(3) -0.027(2) 0.000(2) -0.039(3)
C6 0.072(3) 0.043(2) 0.057(3) 0.007(2) 0.013(2) -0.017(2)
C46 0.060(3) 0.071(3) 0.068(3) -0.014(2) -0.008(2) -0.039(2)
C54 0.060(3) 0.051(3) 0.078(3) -0.034(2) 0.036(2) -0.031(2)
C71 0.081(3) 0.048(2) 0.035(2) -0.0106(19) 0.017(2) -0.029(2)
C36 0.056(3) 0.061(3) 0.053(3) 0.006(2) 0.013(2) -0.033(2)
C7 0.061(3) 0.047(2) 0.064(3) 0.004(2) 0.000(2) -0.017(2)
C5 0.073(3) 0.046(2) 0.045(2) -0.0097(19) 0.025(2) -0.032(2)
C16 0.080(3) 0.052(3) 0.061(3) -0.029(2) 0.012(2) -0.038(2)
C89 0.063(3) 0.060(3) 0.052(3) -0.010(2) -0.001(2) -0.021(2)
C37 0.049(2) 0.063(3) 0.052(2) -0.006(2) 0.0163(19) -0.027(2)
C27 0.074(3) 0.050(2) 0.038(2) -0.0112(19) 0.014(2) -0.011(2)
C47 0.049(2) 0.069(3) 0.057(3) -0.016(2) 0.005(2) -0.031(2)
N3 0.115(3) 0.046(2) 0.042(2) -0.0105(16) 0.030(2) -0.036(2)
C35 0.058(3) 0.042(2) 0.051(2) 0.0089(18) 0.006(2) -0.022(2)
C24 0.065(3) 0.036(2) 0.038(2) -0.0049(17) 0.0145(19) -0.0060(19)
C52 0.053(2) 0.080(3) 0.045(2) -0.035(2) 0.027(2) -0.050(2)
C23 0.058(3) 0.037(2) 0.036(2) 0.0050(17) 0.0055(18) -0.0003(19)
C17 0.060(3) 0.054(2) 0.047(2) -0.0226(19) 0.0166(19) -0.026(2)
C3 0.074(3) 0.064(3) 0.031(2) -0.0124(19) 0.0164(19) -0.052(2)
C45 0.060(3) 0.057(2) 0.049(2) -0.0163(19) -0.003(2) -0.029(2)
C80 0.045(3) 0.041(2) 0.066(3) -0.008(2) 0.017(2) -0.019(2)
C86 0.050(2) 0.048(2) 0.041(2) -0.0123(18) 0.0060(18) -0.018(2)
C2 0.070(3) 0.077(3) 0.031(2) -0.023(2) 0.0147(19) -0.055(2)
C15 0.056(2) 0.048(2) 0.054(2) -0.0140(19) 0.007(2) -0.031(2)
C74 0.070(3) 0.050(2) 0.038(2) -0.0187(18) 0.010(2) -0.034(2)
C59 0.045(2) 0.042(2) 0.059(3) -0.0180(19) 0.0216(19) -0.0230(18)
C48 0.048(2) 0.060(2) 0.045(2) -0.0149(19) 0.0070(18) -0.027(2)
C28 0.057(2) 0.040(2) 0.034(2) -0.0059(16) 0.0103(17) -0.0121(18)
C8 0.047(2) 0.041(2) 0.052(2) -0.0018(18) 0.0083(19) -0.0195(18)
C4 0.066(3) 0.044(2) 0.036(2) -0.0164(17) 0.0250(19) -0.034(2)
C38 0.043(2) 0.044(2) 0.038(2) -0.0015(17) 0.0077(17) -0.0119(17)
C43 0.055(2) 0.050(2) 0.0332(19) -0.0170(17) -0.0020(17) -0.0186(19)
C29 0.051(2) 0.037(2) 0.0277(18) -0.0035(15) 0.0126(16) -0.0127(17)
C44 0.049(2) 0.041(2) 0.043(2) -0.0108(17) -0.0033(17) -0.0188(18)
C33 0.046(2) 0.0338(19) 0.037(2) 0.0021(16) 0.0038(17) -0.0090(17)
C22 0.047(2) 0.042(2) 0.032(2) -0.0020(16) 0.0100(16) -0.0157(18)
C9 0.051(2) 0.038(2) 0.036(2) -0.0154(16) 0.0190(17) -0.0232(18)
C78 0.052(2) 0.040(2) 0.047(2) -0.0134(17) 0.0040(18) -0.0261(18)
C83 0.054(2) 0.050(2) 0.034(2) -0.0140(17) 0.0127(17) -0.0289(19)
C18 0.045(2) 0.045(2) 0.041(2) -0.0142(17) 0.0097(17) -0.0231(18)
C1 0.062(3) 0.059(2) 0.0214(17) -0.0111(17) 0.0115(17) -0.042(2)
C51 0.041(2) 0.052(2) 0.039(2) -0.0189(18) 0.0155(17) -0.0307(19)
C34 0.046(2) 0.036(2) 0.0342(19) -0.0004(15) 0.0106(16) -0.0137(17)
C42 0.045(2) 0.039(2) 0.0334(19) -0.0095(15) 0.0044(16) -0.0130(17)
N1 0.075(2) 0.053(2) 0.059(2) -0.0214(18) 0.0100(18) -0.0365(19)
C13 0.040(2) 0.0378(19) 0.043(2) -0.0026(16) 0.0012(16) -0.0232(16)
C21 0.037(2) 0.0368(19) 0.0344(19) -0.0061(15) 0.0127(15) -0.0118(16)
C32 0.040(2) 0.0354(19) 0.0361(19) -0.0103(16) 0.0080(16) -0.0098(16)
C10 0.045(2) 0.041(2) 0.0285(18) -0.0118(15) 0.0121(16) -0.0255(17)
C39 0.041(2) 0.0343(19) 0.0315(18) -0.0065(15) 0.0109(15) -0.0120(16)
C77 0.045(2) 0.0341(19) 0.0317(18) -0.0061(15) 0.0073(15) -0.0195(16)
N8 0.052(2) 0.055(2) 0.044(2) -0.0079(16) 0.0059(16) -0.0089(17)
C30 0.0358(19) 0.0374(19) 0.0268(18) -0.0019(14) 0.0142(14) -0.0128(16)
C49 0.042(2) 0.0371(19) 0.0361(19) -0.0068(15) -0.0004(16) -0.0152(16)
C14 0.042(2) 0.0385(19) 0.0371(19) -0.0044(15) -0.0018(16) -0.0209(17)
C60 0.038(2) 0.045(2) 0.039(2) -0.0179(16) 0.0185(16) -0.0260(17)
C12 0.0339(19) 0.045(2) 0.0298(18) 0.0015(15) 0.0061(15) -0.0178(16)
C40 0.043(2) 0.0284(17) 0.0265(17) -0.0060(14) 0.0131(15) -0.0098(15)
C31 0.041(2) 0.0309(18) 0.0269(17) -0.0075(14) 0.0140(15) -0.0134(16)
C50 0.039(2) 0.0366(19) 0.0329(18) -0.0068(15) 0.0024(15) -0.0169(16)
C11 0.040(2) 0.0385(19) 0.0287(18) -0.0058(15) 0.0026(15) -0.0198(16)
C41 0.038(2) 0.0366(19) 0.0298(18) -0.0089(15) 0.0027(15) -0.0138(16)
B1 0.064(3) 0.094(4) 0.032(2) -0.017(2) 0.009(2) -0.059(3)
B3 0.045(3) 0.043(2) 0.040(2) -0.0133(19) 0.0177(19) -0.019(2)
B2 0.039(2) 0.046(2) 0.033(2) -0.0056(18) 0.0108(18) -0.018(2)
C93 0.066(4) 0.171(7) 0.212(9) -0.116(7) 0.018(5) -0.018(5)
C94 0.200(10) 0.279(14) 0.122(8) -0.057(8) -0.033(7) 0.053(9)
C85 0.067(3) 0.126(4) 0.049(3) -0.037(3) 0.025(2) -0.059(3)

loop_
_atom_type_symbol
_atom_type_description
_atom_type_scat_dispersion_real
_atom_type_scat_dispersion_imag
_atom_type_scat_source
C C 0.0033 0.0016 'International Tables Vol C Tables 4.2.6.8 and 6.1.1.4'
H H 0.0000 0.0000 'International Tables Vol C Tables 4.2.6.8 and 6.1.1.4'
N N 0.0061 0.0033 'International Tables Vol C Tables 4.2.6.8 and 6.1.1.4'
O O 0.0106 0.0060 'International Tables Vol C Tables 4.2.6.8 and 6.1.1.4'
B B 0.0013 0.0007 'International Tables Vol C Tables 4.2.6.8 and 6.1.1.4'
Y Y -2.7962 3.5667 'International Tables Vol C Tables 4.2.6.8 and 6.1.1.4'

loop_
_geom_angle_atom_site_label_1
_geom_angle_atom_site_label_2
_geom_angle_atom_site_label_3
_geom_angle
O14 N2 C66 129.3(4)
O14 N2 C70 110.7(4)
C66 N2 C70 120.0
C67 C66 N2 120.0
C67 C66 H66 120.0
N2 C66 H66 120.0
C68 C67 C66 120.0
C68 C67 H67 120.0
C66 C67 H67 120.0
C67 C68 C69 120.0
C67 C68 H68 120.0
C69 C68 H68 120.0
C70 C69 C68 120.0
C70 C69 H69 120.0
C68 C69 H69 120.0
C69 C70 N2 120.0
C69 C70 H70 120.0
N2 C70 H70 120.0
O18 Y1 O17 81.21(9)
O18 Y1 O16 71.78(10)
O17 Y1 O16 76.58(8)
O18 Y1 O14 147.36(13)
O17 Y1 O14 75.04(10)
O16 Y1 O14 81.07(13)
O18 Y1 O15 111.41(10)
O17 Y1 O15 140.31(9)
O16 Y1 O15 72.64(9)
O14 Y1 O15 75.96(10)
O18 Y1 O20 141.95(10)
O17 Y1 O20 117.08(10)
O16 Y1 O20 142.08(10)
O14 Y1 O20 70.16(13)
O15 Y1 O20 76.71(9)
O18 Y1 O13 69.25(10)
O17 Y1 O13 141.83(10)
O16 Y1 O13 114.22(10)
O14 Y1 O13 140.86(12)
O15 Y1 O13 75.15(9)
O20 Y1 O13 77.91(11)
O18 Y1 O19 80.61(9)
O17 Y1 O19 73.07(8)
O16 Y1 O19 141.51(9)
O14 Y1 O19 112.58(11)
O15 Y1 O19 144.27(8)
O20 Y1 O19 74.41(9)
O13 Y1 O19 78.58(9)
N2 O14 Y1 138.1(3)
C86 O20 Y1 138.3(3)
N1 O13 Y1 124.7(2)
C52 O12 B1 106.7(3)
C2 O2 B1 107.5(3)
C80 O18 Y1 130.0(3)
C74 O16 Y1 130.3(2)
C71 O15 Y1 127.7(2)
C1 O1 B1 107.7(3)
C42 O10 B3 107.5(3)
C22 O6 B2 107.7(3)
C32 O8 B3 107.3(3)
C51 O11 B1 107.3(3)
C77 O17 Y1 131.5(2)
C12 O4 B2 108.3(3)
C83 O19 Y1 131.7(2)
C21 O5 B2 108.4(3)
C41 O9 B3 107.2(3)
C31 O7 B3 108.2(3)
C11 O3 B2 107.6(3)
N7 C84 H84A 109.5
N7 C84 H84B 109.5
H84A C84 H84B 109.5
N7 C84 H84C 109.5
H84A C84 H84C 109.5
H84B C84 H84C 109.5
C57 C58 C59 121.6(4)
C57 C58 H58 119.2
C59 C58 H58 119.2
C80 N6 C82 121.6(4)
C80 N6 C81 119.9(4)
C82 N6 C81 118.5(4)
C11 C20 C19 116.9(3)
C11 C20 C10 123.4(3)
C19 C20 C10 119.6(3)
C89 N9 C90 122.4(4)
C89 N9 C91 121.9(4)
C90 N9 C91 115.1(4)
C18 C19 C14 118.5(3)
C18 C19 C20 121.3(3)
C14 C19 C20 120.2(3)
C83 N7 C85 120.9(3)
C83 N7 C84 120.9(3)
C85 N7 C84 118.1(3)
C74 N4 C76 118.5(3)
C74 N4 C75 121.9(3)
C76 N4 C75 119.5(3)
C77 N5 C78 121.7(3)
C77 N5 C79 119.7(3)
C78 N5 C79 118.6(3)
O22 C92 N10 126.6(7)
O22 C92 H92 116.7
N10 C92 H92 116.7
N3 C73 H73A 109.5
N3 C73 H73B 109.5
H73A C73 H73B 109.5
N3 C73 H73C 109.5
H73A C73 H73C 109.5
H73B C73 H73C 109.5
N8 C87 H87A 109.5
N8 C87 H87B 109.5
H87A C87 H87B 109.5
N8 C87 H87C 109.5
H87A C87 H87C 109.5
H87B C87 H87C 109.5
C62 C63 C64 117.9(5)
C62 C63 H63 121.1
C64 C63 H63 121.1
C92 N10 C93 115.5(8)
C92 N10 C94 124.9(7)
C93 N10 C94 119.5(8)
C63 C62 C61 119.8(5)
C63 C62 H62 120.1
C61 C62 H62 120.1
C55 C56 C57 119.4(5)
C55 C56 H56 120.3
C57 C56 H56 120.3
N9 C90 H90A 109.5
N9 C90 H90B 109.5
H90A C90 H90B 109.5
N9 C90 H90C 109.5
H90A C90 H90C 109.5
H90B C90 H90C 109.5
C56 C55 C54 122.7(5)
C56 C55 H55 118.6
C54 C55 H55 118.6
N9 C91 H91A 109.5
N9 C91 H91B 109.5
H91A C91 H91B 109.5
N9 C91 H91C 109.5
H91A C91 H91C 109.5
H91B C91 H91C 109.5
N6 C81 H81A 109.5
N6 C81 H81B 109.5
H81A C81 H81B 109.5
N6 C81 H81C 109.5
H81A C81 H81C 109.5
H81B C81 H81C 109.5
N3 C72 H72A 109.5
N3 C72 H72B 109.5
H72A C72 H72B 109.5
N3 C72 H72C 109.5
H72A C72 H72C 109.5
H72B C72 H72C 109.5
C58 C57 C56 120.4(6)
C58 C57 H57 119.8
C56 C57 H57 119.8
N6 C82 H82A 109.5
N6 C82 H82B 109.5
H82A C82 H82B 109.5
N6 C82 H82C 109.5
H82A C82 H82C 109.5
H82B C82 H82C 109.5
C27 C26 C25 119.6(4)
C27 C26 H26 120.2
C25 C26 H26 120.2
C65 C64 C63 120.2(5)
C65 C64 H64 119.9
C63 C64 H64 119.9
N1 C61 C62 119.8(5)
N1 C61 H61 120.1
C62 C61 H61 120.1
N4 C76 H76A 109.5
N4 C76 H76B 109.5
H76A C76 H76B 109.5
N4 C76 H76C 109.5
H76A C76 H76C 109.5
H76B C76 H76C 109.5
C26 C25 C24 121.3(4)
C26 C25 H25 119.4
C24 C25 H25 119.4
N4 C75 H75A 109.5
N4 C75 H75B 109.5
H75A C75 H75B 109.5
N4 C75 H75C 109.5
H75A C75 H75C 109.5
H75B C75 H75C 109.5
N5 C79 H79A 109.5
N5 C79 H79B 109.5
H79A C79 H79B 109.5
N5 C79 H79C 109.5
H79A C79 H79C 109.5
H79B C79 H79C 109.5
C52 C53 C54 118.1(4)
C52 C53 H53 121.0
C54 C53 H53 121.0
N8 C88 H88A 109.5
N8 C88 H88B 109.5
H88A C88 H88B 109.5
N8 C88 H88C 109.5
H88A C88 H88C 109.5
H88B C88 H88C 109.5
C64 C65 N1 120.7(5)
C64 C65 H65 119.6
N1 C65 H65 119.6
C5 C6 C7 120.0(4)
C5 C6 H6 120.0
C7 C6 H6 120.0
C45 C46 C47 120.4(4)
C45 C46 H46 119.8
C47 C46 H46 119.8
C53 C54 C55 121.7(5)
C53 C54 C59 121.2(4)
C55 C54 C59 117.0(5)
O15 C71 N3 124.0(4)
O15 C71 H71 118.0
N3 C71 H71 118.0
C35 C36 C37 120.5(3)
C35 C36 H36 119.8
C37 C36 H36 119.8
C8 C7 C6 119.7(4)
C8 C7 H7 120.1
C6 C7 H7 120.1
C6 C5 C4 121.6(4)
C6 C5 H5 119.2
C4 C5 H5 119.2
C15 C16 C17 119.7(3)
C15 C16 H16 120.1
C17 C16 H16 120.1
O21 C89 N9 126.0(4)
O21 C89 H89 117.0
N9 C89 H89 117.0
C38 C37 C36 119.2(4)
C38 C37 H37 120.4
C36 C37 H37 120.4
C28 C27 C26 120.5(4)
C28 C27 H27 119.8
C26 C27 H27 119.8
C48 C47 C46 120.8(4)
C48 C47 H47 119.6
C46 C47 H47 119.6
C71 N3 C72 122.1(4)
C71 N3 C73 120.1(5)
C72 N3 C73 117.9(4)
C36 C35 C34 122.2(4)
C36 C35 H35 118.9
C34 C35 H35 118.9
C25 C24 C23 121.2(4)
C25 C24 C29 118.3(4)
C23 C24 C29 120.4(3)
O12 C52 C53 127.5(4)
O12 C52 C51 110.6(4)
C53 C52 C51 122.0(4)
C22 C23 C24 118.6(3)
C22 C23 H23 120.7
C24 C23 H23 120.7
C18 C17 C16 120.0(3)
C18 C17 H17 120.0
C16 C17 H17 120.0
C2 C3 C4 117.7(3)
C2 C3 H3 121.1
C4 C3 H3 121.1
C46 C45 C44 121.3(4)
C46 C45 H45 119.3
C44 C45 H45 119.3
O18 C80 N6 123.5(4)
O18 C80 H80 118.2
N6 C80 H80 118.2
O20 C86 N8 124.9(4)
O20 C86 H86 117.6
N8 C86 H86 117.6
C3 C2 O2 128.6(3)
C3 C2 C1 121.9(4)
O2 C2 C1 109.5(3)
C16 C15 C14 122.0(3)
C16 C15 H15 119.0
C14 C15 H15 119.0
O16 C74 N4 124.6(4)
O16 C74 H74 117.7
N4 C74 H74 117.7
C58 C59 C54 118.8(4)
C58 C59 C60 122.3(4)
C54 C59 C60 118.9(4)
C47 C48 C49 121.3(4)
C47 C48 H48 119.3
C49 C48 H48 119.3
C27 C28 C29 121.7(4)
C27 C28 H28 119.1
C29 C28 H28 119.1
C7 C8 C9 122.1(4)
C7 C8 H8 118.9
C9 C8 H8 118.9
C5 C4 C3 121.3(3)
C5 C4 C9 118.2(4)
C3 C4 C9 120.5(3)
C37 C38 C39 122.1(4)
C37 C38 H38 118.9
C39 C38 H38 118.9
C42 C43 C44 118.7(3)
C42 C43 H43 120.7
C44 C43 H43 120.7
C28 C29 C24 118.5(3)
C28 C29 C30 121.9(3)
C24 C29 C30 119.6(3)
C45 C44 C49 118.7(3)
C45 C44 C43 121.9(3)
C49 C44 C43 119.4(3)
C32 C33 C34 118.3(3)
C32 C33 H33 120.8
C34 C33 H33 120.8
O6 C22 C23 128.6(3)
O6 C22 C21 110.4(3)
C23 C22 C21 121.0(3)
C8 C9 C4 118.3(3)
C8 C9 C10 121.8(3)
C4 C9 C10 119.9(4)
N5 C78 H78A 109.5
N5 C78 H78B 109.5
H78A C78 H78B 109.5
N5 C78 H78C 109.5
H78A C78 H78C 109.5
H78B C78 H78C 109.5
O19 C83 N7 124.4(3)
O19 C83 H83 117.8
N7 C83 H83 117.8
C17 C18 C19 121.3(3)
C17 C18 H18 119.3
C19 C18 H18 119.3
C10 C1 O1 127.0(3)
C10 C1 C2 123.3(3)
O1 C1 C2 109.7(3)
O11 C51 C60 127.4(3)
O11 C51 C52 109.8(3)
C60 C51 C52 122.7(4)
C33 C34 C35 121.8(3)
C33 C34 C39 120.1(3)
C35 C34 C39 118.1(3)
C43 C42 O10 128.3(3)
C43 C42 C41 122.1(3)
O10 C42 C41 109.6(3)
O13 N1 C61 121.2(4)
O13 N1 C65 117.4(4)
C61 N1 C65 121.4(4)
C12 C13 C14 118.2(3)
C12 C13 H13 120.9
C14 C13 H13 120.9
C30 C21 O5 128.4(3)
C30 C21 C22 122.9(3)
O5 C21 C22 108.7(3)
C33 C32 O8 127.6(3)
C33 C32 C31 122.2(3)
O8 C32 C31 110.2(3)
C1 C10 C9 116.6(3)
C1 C10 C20 122.0(3)
C9 C10 C20 121.3(3)
C38 C39 C34 117.9(3)
C38 C39 C40 121.8(3)
C34 C39 C40 120.3(3)
O17 C77 N5 124.4(3)
O17 C77 H77 117.8
N5 C77 H77 117.8
C86 N8 C88 122.9(3)
C86 N8 C87 121.7(4)
C88 N8 C87 115.3(4)
C21 C30 C29 117.1(3)
C21 C30 C40 122.0(3)
C29 C30 C40 120.9(3)
C48 C49 C44 117.5(3)
C48 C49 C50 121.8(3)
C44 C49 C50 120.7(3)
C15 C14 C19 118.5(3)
C15 C14 C13 121.4(3)
C19 C14 C13 120.1(3)
C51 C60 C59 117.1(3)
C51 C60 C50 123.2(3)
C59 C60 C50 119.6(3)
C13 C12 O4 128.4(3)
C13 C12 C11 122.3(3)
O4 C12 C11 109.3(3)
C31 C40 C39 116.7(3)
C31 C40 C30 124.0(3)
C39 C40 C30 119.3(3)
O7 C31 C40 127.9(3)
O7 C31 C32 109.7(3)
C40 C31 C32 122.3(3)
C41 C50 C49 116.9(3)
C41 C50 C60 122.4(3)
C49 C50 C60 120.7(3)
O3 C11 C20 127.8(3)
O3 C11 C12 110.0(3)
C20 C11 C12 122.1(3)
O9 C41 C50 127.2(3)
O9 C41 C42 110.8(3)
C50 C41 C42 122.0(3)
O11 B1 O1 113.2(3)
O11 B1 O2 113.4(3)
O1 B1 O2 104.5(4)
O11 B1 O12 104.6(4)
O1 B1 O12 109.0(3)
O2 B1 O12 112.2(3)
O9 B3 O7 113.6(3)
O9 B3 O10 105.0(3)
O7 B3 O10 111.7(3)
O9 B3 O8 111.3(3)
O7 B3 O8 104.4(3)
O10 B3 O8 111.0(3)
O4 B2 O5 109.7(3)
O4 B2 O6 114.9(3)
O5 B2 O6 104.6(3)
O4 B2 O3 104.5(3)
O5 B2 O3 114.7(3)
O6 B2 O3 108.7(3)
N10 C93 H93A 109.5
N10 C93 H93B 109.5
H93A C93 H93B 109.5
N10 C93 H93C 109.5
H93A C93 H93C 109.5
H93B C93 H93C 109.5
N10 C94 H94A 109.5
N10 C94 H94B 109.5
H94A C94 H94B 109.5
N10 C94 H94C 109.5
H94A C94 H94C 109.5
H94B C94 H94C 109.5
N7 C85 H85A 109.5
N7 C85 H85B 109.5
H85A C85 H85B 109.5
N7 C85 H85C 109.5
H85A C85 H85C 109.5
H85B C85 H85C 109.5

loop_
_geom_bond_atom_site_label_1
_geom_bond_atom_site_label_2
_geom_bond_distance
N2 O14 1.198(4)
N2 C66 1.3900
N2 C70 1.3900
C66 C67 1.3900
C66 H66 0.9500
C67 C68 1.3900
C67 H67 0.9500
C68 C69 1.3900
C68 H68 0.9500
C69 C70 1.3900
C69 H69 0.9500
C70 H70 0.9500
Y1 O18 2.324(3)
Y1 O17 2.331(2)
Y1 O16 2.344(2)
Y1 O14 2.348(3)
Y1 O15 2.351(2)
Y1 O20 2.352(3)
Y1 O13 2.352(3)
Y1 O19 2.366(2)
O22 C92 1.260(10)
O21 C89 1.233(5)
O20 C86 1.226(4)
O13 N1 1.305(4)
O12 C52 1.339(5)
O12 B1 1.494(6)
O2 C2 1.365(5)
O2 B1 1.481(5)
O18 C80 1.258(5)
O16 C74 1.235(4)
O15 C71 1.232(5)
O1 C1 1.355(4)
O1 B1 1.477(5)
O10 C42 1.355(4)
O10 B3 1.481(5)
O6 C22 1.347(4)
O6 B2 1.483(5)
O8 C32 1.357(4)
O8 B3 1.492(5)
O11 C51 1.350(4)
O11 B1 1.474(5)
O17 C77 1.254(4)
O4 C12 1.358(4)
O4 B2 1.473(5)
O19 C83 1.228(4)
O5 C21 1.360(4)
O5 B2 1.477(5)
O9 C41 1.349(4)
O9 B3 1.477(4)
O7 C31 1.353(4)
O7 B3 1.477(5)
O3 C11 1.352(4)
O3 B2 1.493(4)
C84 N7 1.454(5)
C84 H84A 0.9800
C84 H84B 0.9800
C84 H84C 0.9800
C58 C57 1.384(6)
C58 C59 1.386(6)
C58 H58 0.9500
N6 C80 1.301(5)
N6 C82 1.429(6)
N6 C81 1.457(5)
C20 C11 1.354(4)
C20 C19 1.455(4)
C20 C10 1.496(4)
N9 C89 1.320(5)
N9 C90 1.419(5)
N9 C91 1.459(6)
C19 C18 1.410(4)
C19 C14 1.420(4)
N7 C83 1.320(4)
N7 C85 1.450(5)
N4 C74 1.300(5)
N4 C76 1.460(5)
N4 C75 1.461(5)
N5 C77 1.294(4)
N5 C78 1.459(4)
N5 C79 1.467(4)
C92 N10 1.264(10)
C92 H92 0.9500
C73 N3 1.500(7)
C73 H73A 0.9800
C73 H73B 0.9800
C73 H73C 0.9800
C87 N8 1.452(6)
C87 H87A 0.9800
C87 H87B 0.9800
C87 H87C 0.9800
C63 C62 1.377(8)
C63 C64 1.416(8)
C63 H63 0.9500
N10 C93 1.361(7)
N10 C94 1.547(10)
C62 C61 1.387(8)
C62 H62 0.9500
C56 C55 1.359(8)
C56 C57 1.387(8)
C56 H56 0.9500
C90 H90A 0.9800
C90 H90B 0.9800
C90 H90C 0.9800
C55 C54 1.417(7)
C55 H55 0.9500
C91 H91A 0.9800
C91 H91B 0.9800
C91 H91C 0.9800
C81 H81A 0.9800
C81 H81B 0.9800
C81 H81C 0.9800
C72 N3 1.426(6)
C72 H72A 0.9800
C72 H72B 0.9800
C72 H72C 0.9800
C57 H57 0.9500
C82 H82A 0.9800
C82 H82B 0.9800
C82 H82C 0.9800
C26 C27 1.390(6)
C26 C25 1.394(6)
C26 H26 0.9500
C64 C65 1.327(6)
C64 H64 0.9500
C61 N1 1.330(5)
C61 H61 0.9500
C76 H76A 0.9800
C76 H76B 0.9800
C76 H76C 0.9800
C25 C24 1.414(5)
C25 H25 0.9500
C75 H75A 0.9800
C75 H75B 0.9800
C75 H75C 0.9800
C79 H79A 0.9800
C79 H79B 0.9800
C79 H79C 0.9800
C53 C52 1.356(6)
C53 C54 1.408(7)
C53 H53 0.9500
C88 N8 1.441(5)
C88 H88A 0.9800
C88 H88B 0.9800
C88 H88C 0.9800
C65 N1 1.357(5)
C65 H65 0.9500
C6 C5 1.364(6)
C6 C7 1.410(6)
C6 H6 0.9500
C46 C45 1.368(5)
C46 C47 1.368(6)
C46 H46 0.9500
C54 C59 1.442(5)
C71 N3 1.317(5)
C71 H71 0.9500
C36 C35 1.341(6)
C36 C37 1.410(6)
C36 H36 0.9500
C7 C8 1.364(5)
C7 H7 0.9500
C5 C4 1.419(6)
C5 H5 0.9500
C16 C15 1.362(5)
C16 C17 1.401(5)
C16 H16 0.9500
C89 H89 0.9500
C37 C38 1.372(5)
C37 H37 0.9500
C27 C28 1.374(5)
C27 H27 0.9500
C47 C48 1.365(5)
C47 H47 0.9500
C35 C34 1.424(5)
C35 H35 0.9500
C24 C23 1.421(5)
C24 C29 1.433(5)
C52 C51 1.419(5)
C23 C22 1.353(5)
C23 H23 0.9500
C17 C18 1.373(5)
C17 H17 0.9500
C3 C2 1.341(5)
C3 C4 1.426(6)
C3 H3 0.9500
C45 C44 1.411(5)
C45 H45 0.9500
C80 H80 0.9500
C86 N8 1.307(5)
C86 H86 0.9500
C2 C1 1.425(5)
C15 C14 1.409(5)
C15 H15 0.9500
C74 H74 0.9500
C59 C60 1.453(5)
C48 C49 1.424(5)
C48 H48 0.9500
C28 C29 1.406(5)
C28 H28 0.9500
C8 C9 1.408(5)
C8 H8 0.9500
C4 C9 1.430(5)
C38 C39 1.415(5)
C38 H38 0.9500
C43 C42 1.348(5)
C43 C44 1.427(5)
C43 H43 0.9500
C29 C30 1.450(5)
C44 C49 1.426(5)
C33 C32 1.351(5)
C33 C34 1.418(5)
C33 H33 0.9500
C22 C21 1.436(5)
C9 C10 1.439(5)
C78 H78A 0.9800
C78 H78B 0.9800
C78 H78C 0.9800
C83 H83 0.9500
C18 H18 0.9500
C1 C10 1.347(5)
C51 C60 1.361(5)
C34 C39 1.426(5)
C42 C41 1.414(5)
C13 C12 1.342(5)
C13 C14 1.432(5)
C13 H13 0.9500
C21 C30 1.349(5)
C32 C31 1.423(5)
C39 C40 1.454(4)
C77 H77 0.9500
C30 C40 1.493(5)
C49 C50 1.434(5)
C60 C50 1.489(4)
C12 C11 1.431(4)
C40 C31 1.357(5)
C50 C41 1.374(4)
C93 H93A 0.9800
C93 H93B 0.9800
C93 H93C 0.9800
C94 H94A 0.9800
C94 H94B 0.9800
C94 H94C 0.9800
C85 H85A 0.9800
C85 H85B 0.9800
C85 H85C 0.9800

loop_
_platon_squeeze_void_nr
_platon_squeeze_void_average_x
_platon_squeeze_void_average_y
_platon_squeeze_void_average_z
_platon_squeeze_void_volume
_platon_squeeze_void_count_electrons
1 0.000 -0.003 0.000 465.2 82.9
